data_8103002
loop_
_publ_author_name
'Prashanth W. Menezes'
'Stefan Hoffmann'
'Yurii Prots'
'R\"udiger Kniep'

_publ_section_title
;
 Crystal structures of rubidium scandium bis(hydrogenphosphate),
 RbSc(HPO4)2, and ammonium scandium bis(hydrogenphosphate),
 NH4Sc(HPO4)2
;
_journal_issue 1
_journal_name_full 'Zeitschrift f\"ur Kristallographie - New Crystal Structures'
_journal_page_first 21
_journal_volume 224
_journal_year 2009
_chemical_formula_sum 'H2 O8 P2 Rb Sc'
_chemical_formula_weight 322.38
_space_group_IT_number 14
_symmetry_cell_setting monoclinic
_symmetry_space_group_name_Hall '-P 2ybc'
_symmetry_space_group_name_H-M 'P 1 21/c 1'
_cell_angle_alpha 90
_cell_angle_beta 94.967(5)
_cell_angle_gamma 90
_cell_formula_units_Z 4
_cell_length_a 5.3214(6)
_cell_length_b 8.9221(7)
_cell_length_c 14.7579(12)
_cell_measurement_temperature 295(2)
_cell_measurement_theta_max 31.7235
_cell_measurement_theta_min 2.6703
_cell_volume 698.05(11)
_computing_cell_refinement 'CrystalClear (Rigaku/MSC Inc., 2005)'
_computing_data_collection 'CrystalClear (Rigaku/MSC Inc., 2005)'
_computing_data_reduction 'CrystalClear (Rigaku/MSC Inc., 2005)'
_computing_molecular_graphics 'DIAMOND VERSION 3.1 E (2007)'
_computing_structure_refinement 'SHELXL-97 (Sheldrick, 1997)'
_computing_structure_solution 'SHELXS-97 (Sheldrick, 1997)'
_diffrn_ambient_temperature 293(2)
_diffrn_detector_area_resol_mean 14.6306
_diffrn_measured_fraction_theta_full 0.845
_diffrn_measured_fraction_theta_max 0.845
_diffrn_measurement_details
;
        scan:
        Number of images: 600
                   Slice: 0.0000 - 360.0000
             Image width: 0.6000
                Exp time: 80.0000
           Rotation axis: Phi
                   Omega: 0.0000
                     Chi: 0.0000
                     Phi: 0.0000
                     XTD: 41.8100
                  2theta: -20.0000
        scan:
        Number of images: 100
                   Slice: -35.0000 - 25.0000
             Image width: 0.6000
                Exp time: 80.0000
           Rotation axis: Omega
                   Omega: 0.0000
                     Chi: -90.0000
                     Phi: 85.0000
                     XTD: 41.8100
                  2theta: -20.0000
;
_diffrn_measurement_device 'Rigaku AFC7'
_diffrn_measurement_method '\f, \w'
_diffrn_radiation_detector 'Mercury CCD'
_diffrn_radiation_monochromator graphite
_diffrn_radiation_source 'sealed tube'
_diffrn_radiation_type MoK\a
_diffrn_radiation_wavelength 0.71073
_diffrn_reflns_av_R_equivalents 0
_diffrn_reflns_limit_h_max 7
_diffrn_reflns_limit_h_min -7
_diffrn_reflns_limit_k_max 12
_diffrn_reflns_limit_k_min -12
_diffrn_reflns_limit_l_max 21
_diffrn_reflns_limit_l_min -21
_diffrn_reflns_number 7960
_diffrn_reflns_reduction_process 'Lp corrections applied'
_diffrn_reflns_theta_full 31.8
_diffrn_reflns_theta_max 31.8
_diffrn_reflns_theta_min 2.67
_diffrn_source_current 32
_diffrn_source_power 1.6
_diffrn_source_voltage 50
_exptl_absorpt_coefficient_mu 8.45
_exptl_absorpt_correction_T_max 1
_exptl_absorpt_correction_T_min 0.5909
_exptl_absorpt_correction_type multi-scan
_exptl_crystal_colour Colorless
_exptl_crystal_density_diffrn 3.07
_exptl_crystal_density_method 'not measured'
_exptl_crystal_description Prism
_exptl_crystal_F_000 137
_exptl_crystal_size_max 0.025
_exptl_crystal_size_mid 0.040
_exptl_crystal_size_min 0.100
_refine_diff_density_max 1.502
_refine_diff_density_min -1.392
_refine_ls_extinction_coef 0.0118(14)
_refine_ls_extinction_expression Fc^*^=kFc[1+0.001xFc^2^\l^3^/sin(2\q)]^-1/4^
_refine_ls_extinction_method SHELXL
_refine_ls_goodness_of_fit_ref 1.047
_refine_ls_hydrogen_treatment mixed
_refine_ls_matrix_type full
_refine_ls_number_parameters 111
_refine_ls_number_reflns 7962
_refine_ls_number_restraints 0
_refine_ls_restrained_S_all 1.047
_refine_ls_R_factor_gt 0.0598
_refine_ls_shift/su_max 0
_refine_ls_structure_factor_coef Fsqd
_refine_ls_weighting_details 'calc w=1/[\s^2^(Fo^2^)+(0.0513P)^2^+7.2215P] where P=(Fo^2^+2Fc^2^)/3'
_refine_ls_weighting_scheme calc
_refine_ls_wR_factor_ref 0.1802
_reflns_number_gt 6533
_reflns_number_total 7962
_reflns_threshold_expression >2sigma(I)
_cod_data_source_file 409970.cff
_cod_data_source_block 1007_RbSc(HPO4)2
_cod_depositor_comments
;
The following automatic conversions were performed:
'_exptl_absorpt_correction_type' value 'Multi-scan' changed to
'multi-scan' according to
'/home/saulius/struct/CIF-dictionaries/cif_core.dic' dictionary named
'cif_core.dic' version 2.4.1 from 2010-06-29.

Automatic conversion script
Id: cif_fix_enum 1555 2011-01-17 13:19:09Z saulius 
;
_cod_original_cell_volume 698.04(1)
_cod_original_sg_symbol_H-M P21/c
_cod_database_code 8103002

loop_
_symmetry_equiv_pos_as_xyz
'x, y, z'
'-x, y+1/2, -z+1/2'
'-x, -y, -z'
'x, -y-1/2, z-1/2'

loop_
_atom_site_label
_atom_site_type_symbol
_atom_site_fract_x
_atom_site_fract_y
_atom_site_fract_z
_atom_site_U_iso_or_equiv
_atom_site_adp_type
_atom_site_occupancy
_atom_site_symmetry_multiplicity
_atom_site_Wyckoff_symbol
_atom_site_calc_flag
_atom_site_refinement_flags
_atom_site_disorder_group
_atom_site_disorder_assembly
Rb1 Rb 0.27415(9) 0.49937(5) 0.11343(3) 0.03319(16) Uani 1 4 e d . . .
Sc1 Sc 0.25782(13) 0.03765(8) 0.15001(4) 0.01288(17) Uani 1 4 e d . . .
P1 P 0.72405(18) 0.84055(11) 0.06132(6) 0.0129(2) Uani 1 4 e d . . .
P2 P 0.21981(18) 0.76126(10) 0.31075(6) 0.0126(2) Uani 1 4 e d . . .
O1 O 0.9143(5) 0.9522(3) 0.10104(17) 0.0199(6) Uani 1 4 e d . . .
O2 O 0.7420(5) 0.8169(3) -0.03963(16) 0.0166(5) Uani 1 4 e d . . .
O3 O 0.4553(5) 0.8786(3) 0.08217(17) 0.0194(6) Uani 1 4 e d . . .
O4 O 0.2106(5) 0.1801(3) 0.39615(18) 0.0220(6) Uani 1 4 e d . . .
O5 O 0.2625(5) 0.9121(3) 0.26841(16) 0.0184(6) Uani 1 4 e d . . .
O6 O 0.4180(5) 0.6485(3) 0.29220(17) 0.0172(6) Uani 1 4 e d . . .
O7 O -0.0459(5) 0.7025(3) 0.28400(17) 0.0165(5) Uani 1 4 e d . . .
O8 O 0.2389(5) 0.8006(3) 0.41686(17) 0.0187(6) Uani 1 4 e d . . .

loop_
_atom_site_aniso_label
_atom_site_aniso_U_11
_atom_site_aniso_U_22
_atom_site_aniso_U_33
_atom_site_aniso_U_23
_atom_site_aniso_U_13
_atom_site_aniso_U_12
Rb1 0.0285(3) 0.0314(3) 0.0386(3) -0.00494(18) -0.0033(2) 0.00468(19)
Sc1 0.0143(3) 0.0133(3) 0.0112(3) -0.0007(2) 0.0017(3) -0.0003(3)
P1 0.0136(5) 0.0133(4) 0.0118(4) -0.0010(3) 0.0017(4) -0.0006(3)
P2 0.0111(4) 0.0134(4) 0.0132(4) 0.0009(3) 0.0013(4) -0.0009(3)
O1 0.0157(13) 0.0219(15) 0.0226(13) -0.0006(11) 0.0039(12) -0.0019(11)
O2 0.0200(13) 0.0159(13) 0.0147(12) -0.0003(10) 0.0055(11) -0.0036(11)
O3 0.0161(13) 0.0171(14) 0.0260(14) -0.0045(11) 0.0077(12) -0.0002(10)
O4 0.0311(16) 0.0129(13) 0.0225(14) -0.0042(10) 0.0050(14) -0.0043(12)
O5 0.0213(14) 0.0160(13) 0.0177(13) 0.0041(10) 0.0008(12) -0.0049(11)
O6 0.0163(13) 0.0160(13) 0.0184(13) 0.0005(10) -0.0041(12) 0.0051(10)
O7 0.0138(12) 0.0165(13) 0.0187(13) 0.0060(10) -0.0015(11) 0.0003(11)
O8 0.0218(14) 0.0205(14) 0.0142(12) -0.0035(10) 0.0038(11) -0.0023(11)

loop_
_atom_type_symbol
_atom_type_description
_atom_type_scat_dispersion_real
_atom_type_scat_dispersion_imag
_atom_type_scat_source
O O 0.0106 0.006 'International Tables Vol C Tables 4.2.6.8 and 6.1.1.4'
P P 0.1023 0.0942 'International Tables Vol C Tables 4.2.6.8 and 6.1.1.4'
Rb Rb -0.9393 2.9676 'International Tables Vol C Tables 4.2.6.8 and 6.1.1.4'
Sc Sc 0.2519 0.3716 'International Tables Vol C Tables 4.2.6.8 and 6.1.1.4'
H H 0 0 'International Tables Vol C Tables 4.2.6.8 and 6.1.1.4'

loop_
_geom_angle_atom_site_label_1
_geom_angle_atom_site_label_2
_geom_angle_atom_site_label_3
_geom_angle
_geom_angle_site_symmetry_1
_geom_angle_site_symmetry_3
_geom_angle_publ_flag
O6 Rb1 O5 57.87(7) . 2_645 ?
O6 Rb1 O2 136.83(7) . 3_665 ?
O5 Rb1 O2 87.91(7) 2_645 3_665 ?
O6 Rb1 O4 87.50(7) . 2 ?
O5 Rb1 O4 144.91(7) 2_645 2 ?
O2 Rb1 O4 118.78(8) 3_665 2 ?
O6 Rb1 O4 70.11(7) . 2_655 ?
O5 Rb1 O4 59.39(7) 2_645 2_655 ?
O2 Rb1 O4 116.93(7) 3_665 2_655 ?
O4 Rb1 O4 117.34(9) 2 2_655 ?
O6 Rb1 O8 102.76(7) . 2_645 ?
O5 Rb1 O8 45.79(7) 2_645 2_645 ?
O2 Rb1 O8 55.33(7) 3_665 2_645 ?
O4 Rb1 O8 169.19(7) 2 2_645 ?
O4 Rb1 O8 64.24(7) 2_655 2_645 ?
O6 Rb1 O8 120.71(7) . 2_545 ?
O5 Rb1 O8 125.22(7) 2_645 2_545 ?
O2 Rb1 O8 56.25(7) 3_665 2_545 ?
O4 Rb1 O8 65.37(7) 2 2_545 ?
O4 Rb1 O8 169.18(7) 2_655 2_545 ?
O8 Rb1 O8 111.01(8) 2_645 2_545 ?
O6 Rb1 O7 91.63(7) . 2_545 ?
O5 Rb1 O7 80.97(7) 2_645 2_545 ?
O2 Rb1 O7 54.65(6) 3_665 2_545 ?
O4 Rb1 O7 95.83(7) 2 2_545 ?
O4 Rb1 O7 140.30(7) 2_655 2_545 ?
O8 Rb1 O7 87.39(7) 2_645 2_545 ?
O8 Rb1 O7 45.14(6) 2_545 2_545 ?
O6 Rb1 O8 120.66(7) . 4_575 ?
O5 Rb1 O8 127.96(7) 2_645 4_575 ?
O2 Rb1 O8 100.65(7) 3_665 4_575 ?
O4 Rb1 O8 72.39(7) 2 4_575 ?
O4 Rb1 O8 71.41(6) 2_655 4_575 ?
O8 Rb1 O8 99.04(6) 2_645 4_575 ?
O8 Rb1 O8 100.68(6) 2_545 4_575 ?
O7 Rb1 O8 144.12(6) 2_545 4_575 ?
O6 Rb1 P2 81.87(5) . 2_645 ?
O5 Rb1 P2 25.03(5) 2_645 2_645 ?
O2 Rb1 P2 63.27(5) 3_665 2_645 ?
O4 Rb1 P2 162.78(5) 2 2_645 ?
O4 Rb1 P2 71.58(5) 2_655 2_645 ?
O8 Rb1 P2 26.89(5) 2_645 2_645 ?
O8 Rb1 P2 108.86(5) 2_545 2_645 ?
O7 Rb1 P2 71.10(5) 2_545 2_645 ?
O8 Rb1 P2 124.76(5) 4_575 2_645 ?
O6 Rb1 O5 79.65(7) . 2_545 ?
O5 Rb1 O5 108.23(7) 2_645 2_545 ?
O2 Rb1 O5 88.47(6) 3_665 2_545 ?
O4 Rb1 O5 54.83(7) 2 2_545 ?
O4 Rb1 O5 149.36(6) 2_655 2_545 ?
O8 Rb1 O5 129.83(6) 2_645 2_545 ?
O8 Rb1 O5 41.30(6) 2_545 2_545 ?
O7 Rb1 O5 42.60(6) 2_545 2_545 ?
O8 Rb1 O5 123.09(6) 4_575 2_545 ?
P2 Rb1 O5 109.58(4) 2_645 2_545 ?
O6 Rb1 O3 68.92(6) . . ?
O5 Rb1 O3 95.96(7) 2_645 . ?
O2 Rb1 O3 147.16(6) 3_665 . ?
O4 Rb1 O3 74.20(7) 2 . ?
O4 Rb1 O3 43.22(6) 2_655 . ?
O8 Rb1 O3 106.06(7) 2_645 . ?
O8 Rb1 O3 137.20(6) 2_545 . ?
O7 Rb1 O3 158.15(6) 2_545 . ?
O8 Rb1 O3 52.08(6) 4_575 . ?
P2 Rb1 O3 113.88(5) 2_645 . ?
O5 Rb1 O3 120.62(6) 2_545 . ?
O1 Sc1 O5 92.38(11) 1_445 1_545 ?
O1 Sc1 O3 92.81(11) 1_445 1_545 ?
O5 Sc1 O3 93.87(11) 1_545 1_545 ?
O1 Sc1 O2 90.94(11) 1_445 3_665 ?
O5 Sc1 O2 174.11(11) 1_545 3_665 ?
O3 Sc1 O2 90.81(11) 1_545 3_665 ?
O1 Sc1 O6 172.26(11) 1_445 2_645 ?
O5 Sc1 O6 87.86(10) 1_545 2_645 ?
O3 Sc1 O6 94.90(11) 1_545 2_645 ?
O2 Sc1 O6 88.19(10) 3_665 2_645 ?
O1 Sc1 O7 85.81(11) 1_445 2_545 ?
O5 Sc1 O7 87.48(10) 1_545 2_545 ?
O3 Sc1 O7 178.11(10) 1_545 2_545 ?
O2 Sc1 O7 87.92(10) 3_665 2_545 ?
O6 Sc1 O7 86.47(10) 2_645 2_545 ?
O1 Sc1 Rb1 136.17(8) 1_445 2_645 ?
O5 Sc1 Rb1 43.90(7) 1_545 2_645 ?
O3 Sc1 Rb1 93.31(7) 1_545 2_645 ?
O2 Sc1 Rb1 132.28(8) 3_665 2_645 ?
O6 Sc1 Rb1 44.10(7) 2_645 2_645 ?
O7 Sc1 Rb1 88.58(7) 2_545 2_645 ?
O1 Sc1 Rb1 110.49(8) 1_445 . ?
O5 Sc1 Rb1 130.23(8) 1_545 . ?
O3 Sc1 Rb1 126.74(8) 1_545 . ?
O2 Sc1 Rb1 43.91(7) 3_665 . ?
O6 Sc1 Rb1 63.97(7) 2_645 . ?
O7 Sc1 Rb1 52.80(7) 2_545 . ?
Rb1 Sc1 Rb1 100.032(17) 2_645 . ?
O1 P1 O2 112.19(15) . . ?
O1 P1 O3 112.65(15) . . ?
O2 P1 O3 111.65(15) . . ?
O1 P1 O4 109.05(16) . 2_655 ?
O2 P1 O4 103.45(15) . 2_655 ?
O3 P1 O4 107.29(16) . 2_655 ?
O1 P1 Rb1 135.92(11) . 3_665 ?
O2 P1 Rb1 41.72(10) . 3_665 ?
O3 P1 Rb1 110.77(11) . 3_665 ?
O4 P1 Rb1 63.70(10) 2_655 3_665 ?
O1 P1 Rb1 145.71(11) . . ?
O2 P1 Rb1 99.99(11) . . ?
O3 P1 Rb1 62.77(11) . . ?
O4 P1 Rb1 49.52(11) 2_655 . ?
Rb1 P1 Rb1 65.085(19) 3_665 . ?
O6 P2 O5 112.90(16) . . ?
O6 P2 O7 111.85(15) . . ?
O5 P2 O7 111.62(15) . . ?
O6 P2 O8 109.87(15) . . ?
O5 P2 O8 102.14(15) . . ?
O7 P2 O8 107.91(15) . . ?
O6 P2 Rb1 86.13(11) . 2_655 ?
O5 P2 Rb1 57.12(10) . 2_655 ?
O7 P2 Rb1 161.97(11) . 2_655 ?
O8 P2 Rb1 64.91(10) . 2_655 ?
O6 P2 Rb1 171.11(11) . 2 ?
O5 P2 Rb1 75.21(11) . 2 ?
O7 P2 Rb1 66.55(11) . 2 ?
O8 P2 Rb1 63.65(11) . 2 ?
Rb1 P2 Rb1 95.90(2) 2_655 2 ?
O6 P2 Rb1 48.70(10) . . ?
O5 P2 Rb1 102.06(10) . . ?
O7 P2 Rb1 73.64(11) . . ?
O8 P2 Rb1 153.01(11) . . ?
Rb1 P2 Rb1 120.70(3) 2_655 . ?
Rb1 P2 Rb1 135.05(3) 2 . ?
P1 O1 Sc1 158.82(19) . 1_665 ?
P1 O2 Sc1 133.36(16) . 3_665 ?
P1 O2 Rb1 118.78(13) . 3_665 ?
Sc1 O2 Rb1 107.55(9) 3_665 3_665 ?
P1 O3 Sc1 140.52(16) . 1_565 ?
P1 O3 Rb1 94.81(12) . . ?
Sc1 O3 Rb1 115.69(10) 1_565 . ?
P1 O4 Rb1 130.74(15) 2_645 2_545 ?
P1 O4 Rb1 108.24(13) 2_645 2_645 ?
Rb1 O4 Rb1 117.34(9) 2_545 2_645 ?
P1 O4 Rb1 92.79(11) 2_645 4_566 ?
Rb1 O4 Rb1 79.50(6) 2_545 4_566 ?
Rb1 O4 Rb1 78.39(6) 2_645 4_566 ?
P2 O5 Sc1 147.04(16) . 1_565 ?
P2 O5 Rb1 97.85(11) . 2_655 ?
Sc1 O5 Rb1 107.42(10) 1_565 2_655 ?
P2 O5 Rb1 80.57(11) . 2 ?
Sc1 O5 Rb1 110.06(10) 1_565 2 ?
Rb1 O5 Rb1 108.23(7) 2_655 2 ?
P2 O6 Sc1 143.72(16) . 2_655 ?
P2 O6 Rb1 109.20(12) . . ?
Sc1 O6 Rb1 106.63(10) 2_655 . ?
P2 O7 Sc1 129.14(14) . 2 ?
P2 O7 Rb1 88.59(11) . 2 ?
Sc1 O7 Rb1 96.45(9) 2 2 ?
P2 O8 Rb1 88.20(11) . 2_655 ?
P2 O8 Rb1 90.21(11) . 2 ?
Rb1 O8 Rb1 111.01(8) 2_655 2 ?
P2 O8 Rb1 161.00(15) . 4_576 ?
Rb1 O8 Rb1 80.96(6) 2_655 4_576 ?
Rb1 O8 Rb1 79.32(6) 2 4_576 ?

loop_
_geom_bond_atom_site_label_1
_geom_bond_atom_site_label_2
_geom_bond_distance
_geom_bond_site_symmetry_2
_geom_bond_publ_flag
Rb1 O6 2.995(3) . ?
Rb1 O5 2.997(2) 2_645 ?
Rb1 O2 3.024(3) 3_665 ?
Rb1 O4 3.035(3) 2 ?
Rb1 O4 3.194(3) 2_655 ?
Rb1 O8 3.203(3) 2_645 ?
Rb1 O8 3.254(3) 2_545 ?
Rb1 O7 3.332(3) 2_545 ?
Rb1 O8 3.397(3) 4_575 ?
Rb1 P2 3.5348(10) 2_645 ?
Rb1 O5 3.559(3) 2_545 ?
Rb1 O3 3.559(3) . ?
Sc1 O1 2.053(3) 1_445 ?
Sc1 O5 2.074(2) 1_545 ?
Sc1 O3 2.075(3) 1_545 ?
Sc1 O2 2.083(3) 3_665 ?
Sc1 O6 2.104(3) 2_645 ?
Sc1 O7 2.139(3) 2_545 ?
Sc1 Rb1 4.1233(7) 2_645 ?
P1 O1 1.503(3) . ?
P1 O2 1.516(3) . ?
P1 O3 1.527(3) . ?
P1 O4 1.590(3) 2_655 ?
P1 Rb1 3.9816(10) 3_665 ?
P2 O6 1.500(3) . ?
P2 O5 1.509(3) . ?
P2 O7 1.527(3) . ?
P2 O8 1.600(3) . ?
P2 Rb1 3.5348(10) 2_655 ?
P2 Rb1 3.6309(10) 2 ?
O1 Sc1 2.053(3) 1_665 ?
O2 Sc1 2.083(3) 3_665 ?
O2 Rb1 3.024(3) 3_665 ?
O3 Sc1 2.075(3) 1_565 ?
O4 P1 1.590(3) 2_645 ?
O4 Rb1 3.035(3) 2_545 ?
O4 Rb1 3.194(3) 2_645 ?
O4 Rb1 3.574(3) 4_566 ?
O5 Sc1 2.074(2) 1_565 ?
O5 Rb1 2.997(2) 2_655 ?
O5 Rb1 3.559(3) 2 ?
O6 Sc1 2.104(3) 2_655 ?
O7 Sc1 2.139(3) 2 ?
O7 Rb1 3.332(3) 2 ?
O8 Rb1 3.203(3) 2_655 ?
O8 Rb1 3.254(3) 2 ?
O8 Rb1 3.397(3) 4_576 ?
